data_7220106
loop_
_publ_author_name
'Gutowska, Natalia'
'Seliger, Piotr'
'Andrijewski, Grzegorz'
'Siwy, Mariola'
'Ma\/lecka, Magdalena'
'Kusz, Joachim'

_publ_section_title
;
 Single and double crown macrocyclic derivatives of cyclotriphosphazene as
 receptors of silver(i) ions
;
_journal_issue 48
_journal_name_full 'RSC Adv.'
_journal_page_first 38435
_journal_paper_doi 10.1039/C5RA02469B
_journal_volume 5
_journal_year 2015
_chemical_formula_moiety 'C26 H52 N5 O10 P3'
_chemical_formula_sum 'C26 H52 N5 O10 P3'
_chemical_formula_weight 687.63
_chemical_name_systematic
;
 ?
;
_space_group_crystal_system orthorhombic
_space_group_IT_number 18
_space_group_name_Hall 'P 2 2ab'
_space_group_name_H-M_alt 'P 21 21 2'
_symmetry_space_group_name_Hall 'P 2 2ab'
_symmetry_space_group_name_H-M 'P 21 21 2'
_atom_sites_solution_hydrogens geom
_audit_creation_method SHELXL-2013
_audit_update_record
;
2014-07-29 deposited with the CCDC.
2015-03-31 downloaded from the CCDC.
;
_cell_angle_alpha 90
_cell_angle_beta 90
_cell_angle_gamma 90
_cell_formula_units_Z 2
_cell_length_a 12.4915(2)
_cell_length_b 13.3518(2)
_cell_length_c 9.97050(10)
_cell_measurement_reflns_used 14536
_cell_measurement_temperature 106(8)
_cell_measurement_theta_max 38.4190
_cell_measurement_theta_min 3.0160
_cell_volume 1662.92(4)
_computing_cell_refinement
;
CrysAlisPro, Agilent Technologies,
Version 1.171.36.32 (release 02-08-2013 CrysAlis171 .NET)
(compiled Aug  2 2013,16:46:58)
;
_computing_data_collection
;
CrysAlisPro, Agilent Technologies,
Version 1.171.36.32 (release 02-08-2013 CrysAlis171 .NET)
(compiled Aug  2 2013,16:46:58)
;
_computing_data_reduction
;
CrysAlisPro, Agilent Technologies,
Version 1.171.36.32 (release 02-08-2013 CrysAlis171 .NET)
(compiled Aug  2 2013,16:46:58)
;
_computing_molecular_graphics 'PLATON (Spek, 2006)'
_computing_publication_material 'PLATON (Spek, 2006)'
_computing_structure_refinement 'SHELXL-2013 (Sheldrick, 2013)'
_computing_structure_solution 'SHELXL-2013 (Sheldrick, 2013)'
_diffrn_ambient_temperature 106(8)
_diffrn_detector_area_resol_mean 10.4498
_diffrn_measured_fraction_theta_full 0.999
_diffrn_measured_fraction_theta_max 0.968
_diffrn_measurement_device_type 'SuperNova, Dual, Cu at zero, Atlas'
_diffrn_measurement_method '\w scans'
_diffrn_radiation_monochromator mirror
_diffrn_radiation_source 'SuperNova (Mo) X-ray Source'
_diffrn_radiation_type MoK\a
_diffrn_radiation_wavelength 0.71073
_diffrn_reflns_av_R_equivalents 0.0234
_diffrn_reflns_av_unetI/netI 0.0223
_diffrn_reflns_laue_measured_fraction_full 0.999
_diffrn_reflns_laue_measured_fraction_max 0.968
_diffrn_reflns_limit_h_max 19
_diffrn_reflns_limit_h_min -21
_diffrn_reflns_limit_k_max 22
_diffrn_reflns_limit_k_min -23
_diffrn_reflns_limit_l_max 16
_diffrn_reflns_limit_l_min -17
_diffrn_reflns_number 27358
_diffrn_reflns_point_group_measured_fraction_full 1.000
_diffrn_reflns_point_group_measured_fraction_max 0.953
_diffrn_reflns_theta_full 25.242
_diffrn_reflns_theta_max 38.509
_diffrn_reflns_theta_min 2.233
_exptl_absorpt_coefficient_mu 0.239
_exptl_absorpt_correction_T_max 1.00000
_exptl_absorpt_correction_T_min 0.71007
_exptl_absorpt_correction_type multi-scan
_exptl_absorpt_process_details
;
CrysAlisPro, Agilent Technologies,
Version 1.171.36.32 (release 02-08-2013 CrysAlis171 .NET)
(compiled Aug  2 2013,16:46:58)
Empirical absorption correction using spherical harmonics,
 implemented in SCALE3 ABSPACK scaling algorithm.
;
_exptl_crystal_colour colourless
_exptl_crystal_density_diffrn 1.373
_exptl_crystal_description polyhedron
_exptl_crystal_F_000 736
_exptl_crystal_size_max 0.12
_exptl_crystal_size_mid 0.11
_exptl_crystal_size_min 0.08
_refine_diff_density_max 0.485
_refine_diff_density_min -0.434
_refine_diff_density_rms 0.051
_refine_ls_abs_structure_details
;
 Flack x determined using 3501 quotients [(I+)-(I-)]/[(I+)+(I-)]
 (Parsons and Flack (2004), Acta Cryst. A60, s61).
;
_refine_ls_abs_structure_Flack 0.460(14)
_refine_ls_extinction_method none
_refine_ls_goodness_of_fit_ref 1.112
_refine_ls_hydrogen_treatment constr
_refine_ls_matrix_type full
_refine_ls_number_parameters 200
_refine_ls_number_reflns 8948
_refine_ls_number_restraints 0
_refine_ls_restrained_S_all 1.112
_refine_ls_R_factor_all 0.0317
_refine_ls_R_factor_gt 0.0273
_refine_ls_shift/su_max 0.000
_refine_ls_shift/su_mean 0.000
_refine_ls_structure_factor_coef Fsqd
_refine_ls_weighting_details 'w=1/[\s^2^(Fo^2^)+(0.0378P)^2^+0.1740P] where P=(Fo^2^+2Fc^2^)/3'
_refine_ls_weighting_scheme calc
_refine_ls_wR_factor_gt 0.0721
_refine_ls_wR_factor_ref 0.0758
_reflns_Friedel_coverage 0.779
_reflns_friedel_fraction_full 1.000
_reflns_friedel_fraction_max 0.934
_reflns_number_gt 8348
_reflns_number_total 8948
_reflns_threshold_expression 'I > 2\s(I)'
_cod_data_source_file c5ra02469b2.cif
_cod_data_source_block shelxl
_cod_database_code 7220106
_shelx_space_group_comment
;
The symmetry employed for this shelxl refinement is uniquely defined
by the following loop, which should always be used as a source of
symmetry information in preference to the above space-group names.
They are only intended as comments.
;
_shelxl_version_number 2013-4

loop_
_space_group_symop_operation_xyz
'x, y, z'
'-x, -y, z'
'x+1/2, -y+1/2, -z'
'-x+1/2, y+1/2, -z'

loop_
_atom_site_label
_atom_site_type_symbol
_atom_site_fract_x
_atom_site_fract_y
_atom_site_fract_z
_atom_site_U_iso_or_equiv
_atom_site_adp_type
_atom_site_occupancy
_atom_site_site_symmetry_order
_atom_site_calc_flag
_atom_site_refinement_flags_posn
_atom_site_refinement_flags_adp
_atom_site_refinement_flags_occupancy
P1 P 0.0000 0.0000 0.03945(4) 0.01192(6) Uani 1 2 d S T P
P2 P 0.09017(2) 0.06222(2) 0.28243(3) 0.01220(5) Uani 1 1 d . . .
O5 O -0.05703(7) 0.07035(6) -0.06672(8) 0.01665(14) Uani 1 1 d . . .
O4 O 0.08323(7) 0.20866(6) -0.21874(9) 0.01845(14) Uani 1 1 d . . .
O3 O 0.28824(8) 0.06182(7) -0.24055(9) 0.02203(16) Uani 1 1 d . . .
O1 O 0.20620(6) 0.02583(6) 0.32703(8) 0.01605(13) Uani 1 1 d . . .
O2 O 0.35746(7) 0.05428(7) 0.10830(9) 0.01976(15) Uani 1 1 d . . .
N1 N 0.08540(7) 0.06191(7) 0.12211(8) 0.01446(13) Uani 1 1 d . . .
N2 N 0.0000 0.0000 0.35833(12) 0.01455(19) Uani 1 2 d S T P
N3 N 0.09395(8) 0.17733(6) 0.34436(9) 0.01449(14) Uani 1 1 d . . .
C5 C 0.17271(9) 0.24457(8) 0.27962(13) 0.01853(18) Uani 1 1 d . . .
H5A H 0.1453 0.2667 0.1935 0.022 Uiso 1 1 calc R U .
H5B H 0.2390 0.2086 0.2642 0.022 Uiso 1 1 calc R U .
C13 C -0.06149(9) 0.17776(8) -0.05995(11) 0.01755(17) Uani 1 1 d . . .
H13A H -0.0141 0.2017 0.0102 0.021 Uiso 1 1 calc R U .
H13B H -0.1338 0.1990 -0.0386 0.021 Uiso 1 1 calc R U .
C12 C -0.02800(9) 0.22126(8) -0.19286(12) 0.01796(18) Uani 1 1 d . . .
H12A H -0.0686 0.1893 -0.2638 0.022 Uiso 1 1 calc R U .
H12B H -0.0450 0.2921 -0.1941 0.022 Uiso 1 1 calc R U .
C11 C 0.10748(9) 0.12271(8) -0.29964(12) 0.01785(17) Uani 1 1 d . . .
H11A H 0.0669 0.1255 -0.3825 0.021 Uiso 1 1 calc R U .
H11B H 0.0875 0.0621 -0.2522 0.021 Uiso 1 1 calc R U .
C10 C 0.22645(10) 0.12089(9) -0.33074(12) 0.02053(19) Uani 1 1 d . . .
H10A H 0.2364 0.0953 -0.4209 0.025 Uiso 1 1 calc R U .
H10B H 0.2534 0.1890 -0.3290 0.025 Uiso 1 1 calc R U .
C6 C 0.25792(9) -0.05616(8) 0.25998(12) 0.01772(17) Uani 1 1 d . . .
H6A H 0.2140 -0.0791 0.1859 0.021 Uiso 1 1 calc R U .
H6B H 0.2676 -0.1115 0.3218 0.021 Uiso 1 1 calc R U .
C7 C 0.36549(9) -0.02116(9) 0.20837(13) 0.02038(19) Uani 1 1 d . . .
H7A H 0.4071 0.0046 0.2829 0.024 Uiso 1 1 calc R U .
H7B H 0.4037 -0.0781 0.1715 0.024 Uiso 1 1 calc R U .
C8 C 0.33381(10) 0.01514(9) -0.02118(12) 0.01998(19) Uani 1 1 d . . .
H8A H 0.2777 -0.0349 -0.0149 0.024 Uiso 1 1 calc R U .
H8B H 0.3970 -0.0161 -0.0592 0.024 Uiso 1 1 calc R U .
C9 C 0.29759(10) 0.10098(9) -0.10884(12) 0.01992(19) Uani 1 1 d . . .
H9A H 0.2292 0.1267 -0.0782 0.024 Uiso 1 1 calc R U .
H9B H 0.3496 0.1549 -0.1066 0.024 Uiso 1 1 calc R U .
C4 C 0.19412(10) 0.33518(9) 0.36870(14) 0.0212(2) Uani 1 1 d . . .
H4A H 0.2274 0.3134 0.4516 0.025 Uiso 1 1 calc R U .
H4B H 0.2432 0.3803 0.3236 0.025 Uiso 1 1 calc R U .
C3 C 0.09032(11) 0.39032(8) 0.40017(13) 0.02084(19) Uani 1 1 d . . .
H3A H 0.0615 0.4192 0.3185 0.025 Uiso 1 1 calc R U .
H3B H 0.1046 0.4444 0.4625 0.025 Uiso 1 1 calc R U .
C2 C 0.00836(10) 0.31850(8) 0.46132(12) 0.01910(18) Uani 1 1 d . . .
H2A H 0.0333 0.2964 0.5486 0.023 Uiso 1 1 calc R U .
H2B H -0.0591 0.3532 0.4737 0.023 Uiso 1 1 calc R U .
C1 C -0.00871(9) 0.22754(8) 0.37073(11) 0.01732(17) Uani 1 1 d . . .
H1A H -0.0575 0.1810 0.4137 0.021 Uiso 1 1 calc R U .
H1B H -0.0405 0.2488 0.2866 0.021 Uiso 1 1 calc R U .

loop_
_atom_site_aniso_label
_atom_site_aniso_U_11
_atom_site_aniso_U_22
_atom_site_aniso_U_33
_atom_site_aniso_U_23
_atom_site_aniso_U_13
_atom_site_aniso_U_12
P1 0.01269(13) 0.01241(13) 0.01067(13) 0.000 0.000 -0.00142(11)
P2 0.01305(9) 0.01210(9) 0.01145(9) -0.00056(8) -0.00051(8) -0.00149(8)
O5 0.0209(3) 0.0138(3) 0.0153(3) 0.0020(2) -0.0044(2) -0.0012(3)
O4 0.0171(3) 0.0161(3) 0.0222(3) -0.0019(3) 0.0021(3) 0.0006(3)
O3 0.0253(4) 0.0233(4) 0.0175(3) -0.0044(3) -0.0009(3) 0.0082(3)
O1 0.0152(3) 0.0164(3) 0.0166(3) -0.0027(2) -0.0029(2) 0.0010(2)
O2 0.0195(3) 0.0208(4) 0.0189(3) -0.0008(3) -0.0015(3) -0.0035(3)
N1 0.0145(3) 0.0170(3) 0.0118(3) -0.0006(3) -0.0006(3) -0.0039(3)
N2 0.0170(5) 0.0146(5) 0.0121(4) 0.000 0.000 -0.0042(4)
N3 0.0153(3) 0.0121(3) 0.0161(3) -0.0014(3) 0.0015(3) -0.0015(3)
C5 0.0196(4) 0.0148(4) 0.0212(4) -0.0006(3) 0.0042(4) -0.0034(3)
C13 0.0197(4) 0.0146(4) 0.0184(4) -0.0004(3) 0.0019(3) 0.0030(3)
C12 0.0175(4) 0.0154(4) 0.0209(5) 0.0034(3) 0.0002(3) 0.0027(3)
C11 0.0202(4) 0.0154(4) 0.0180(4) 0.0005(3) 0.0014(3) 0.0001(3)
C10 0.0218(5) 0.0222(5) 0.0175(4) 0.0012(4) 0.0033(4) 0.0029(4)
C6 0.0171(4) 0.0141(4) 0.0220(4) -0.0001(3) -0.0006(3) 0.0014(3)
C7 0.0144(4) 0.0243(5) 0.0224(5) 0.0007(4) -0.0021(4) 0.0026(3)
C8 0.0212(5) 0.0194(4) 0.0193(4) -0.0022(4) -0.0012(4) 0.0015(4)
C9 0.0233(5) 0.0183(4) 0.0182(4) -0.0024(4) 0.0011(4) 0.0002(4)
C4 0.0207(5) 0.0136(4) 0.0291(5) -0.0015(4) 0.0013(4) -0.0031(3)
C3 0.0259(5) 0.0122(4) 0.0245(5) 0.0004(3) 0.0014(4) 0.0003(4)
C2 0.0232(5) 0.0138(4) 0.0203(4) -0.0008(3) 0.0025(4) 0.0017(3)
C1 0.0168(4) 0.0160(4) 0.0192(4) -0.0009(3) -0.0006(3) 0.0007(3)

loop_
_atom_type_symbol
_atom_type_description
_atom_type_scat_dispersion_real
_atom_type_scat_dispersion_imag
_atom_type_scat_source
C C 0.0033 0.0016 'International Tables Vol C Tables 4.2.6.8 and 6.1.1.4'
H H 0.0000 0.0000 'International Tables Vol C Tables 4.2.6.8 and 6.1.1.4'
N N 0.0061 0.0033 'International Tables Vol C Tables 4.2.6.8 and 6.1.1.4'
O O 0.0106 0.0060 'International Tables Vol C Tables 4.2.6.8 and 6.1.1.4'
P P 0.1023 0.0942 'International Tables Vol C Tables 4.2.6.8 and 6.1.1.4'

loop_
_geom_angle_atom_site_label_1
_geom_angle_atom_site_label_2
_geom_angle_atom_site_label_3
_geom_angle
_geom_angle_site_symmetry_1
_geom_angle_site_symmetry_3
N1 P1 N1 117.18(7) . 2
N1 P1 O5 110.78(5) . 2
N1 P1 O5 109.98(4) 2 2
N1 P1 O5 109.98(4) . .
N1 P1 O5 110.78(5) 2 .
O5 P1 O5 96.15(6) 2 .
N2 P2 O1 110.63(4) . .
N2 P2 N1 116.58(5) . .
O1 P2 N1 108.20(5) . .
N2 P2 N3 109.10(4) . .
O1 P2 N3 98.81(5) . .
N1 P2 N3 112.08(5) . .
C13 O5 P1 125.29(7) . .
C12 O4 C11 113.73(9) . .
C9 O3 C10 115.17(9) . .
C6 O1 P2 120.80(7) . .
C7 O2 C8 113.02(9) . .
P1 N1 P2 123.19(6) . .
P2 N2 P2 123.20(8) . 2
C1 N3 C5 112.40(8) . .
C1 N3 P2 117.69(7) . .
C5 N3 P2 114.78(7) . .
N3 C5 C4 110.12(9) . .
N3 C5 H5A 109.6 . .
C4 C5 H5A 109.6 . .
N3 C5 H5B 109.6 . .
C4 C5 H5B 109.6 . .
H5A C5 H5B 108.2 . .
O5 C13 C12 109.44(9) . .
O5 C13 H13A 109.8 . .
C12 C13 H13A 109.8 . .
O5 C13 H13B 109.8 . .
C12 C13 H13B 109.8 . .
H13A C13 H13B 108.2 . .
O4 C12 C13 112.64(9) . .
O4 C12 H12A 109.1 . .
C13 C12 H12A 109.1 . .
O4 C12 H12B 109.1 . .
C13 C12 H12B 109.1 . .
H12A C12 H12B 107.8 . .
O4 C11 C10 109.52(9) . .
O4 C11 H11A 109.8 . .
C10 C11 H11A 109.8 . .
O4 C11 H11B 109.8 . .
C10 C11 H11B 109.8 . .
H11A C11 H11B 108.2 . .
O3 C10 C11 114.25(10) . .
O3 C10 H10A 108.7 . .
C11 C10 H10A 108.7 . .
O3 C10 H10B 108.7 . .
C11 C10 H10B 108.7 . .
H10A C10 H10B 107.6 . .
O1 C6 C7 108.81(9) . .
O1 C6 H6A 109.9 . .
C7 C6 H6A 109.9 . .
O1 C6 H6B 109.9 . .
C7 C6 H6B 109.9 . .
H6A C6 H6B 108.3 . .
O2 C7 C6 113.26(9) . .
O2 C7 H7A 108.9 . .
C6 C7 H7A 108.9 . .
O2 C7 H7B 108.9 . .
C6 C7 H7B 108.9 . .
H7A C7 H7B 107.7 . .
O2 C8 C9 107.95(9) . .
O2 C8 H8A 110.1 . .
C9 C8 H8A 110.1 . .
O2 C8 H8B 110.1 . .
C9 C8 H8B 110.1 . .
H8A C8 H8B 108.4 . .
O3 C9 C8 106.30(9) . .
O3 C9 H9A 110.5 . .
C8 C9 H9A 110.5 . .
O3 C9 H9B 110.5 . .
C8 C9 H9B 110.5 . .
H9A C9 H9B 108.7 . .
C3 C4 C5 110.74(10) . .
C3 C4 H4A 109.5 . .
C5 C4 H4A 109.5 . .
C3 C4 H4B 109.5 . .
C5 C4 H4B 109.5 . .
H4A C4 H4B 108.1 . .
C4 C3 C2 110.41(9) . .
C4 C3 H3A 109.6 . .
C2 C3 H3A 109.6 . .
C4 C3 H3B 109.6 . .
C2 C3 H3B 109.6 . .
H3A C3 H3B 108.1 . .
C1 C2 C3 110.85(10) . .
C1 C2 H2A 109.5 . .
C3 C2 H2A 109.5 . .
C1 C2 H2B 109.5 . .
C3 C2 H2B 109.5 . .
H2A C2 H2B 108.1 . .
N3 C1 C2 110.26(9) . .
N3 C1 H1A 109.6 . .
C2 C1 H1A 109.6 . .
N3 C1 H1B 109.6 . .
C2 C1 H1B 109.6 . .
H1A C1 H1B 108.1 . .

loop_
_geom_bond_atom_site_label_1
_geom_bond_atom_site_label_2
_geom_bond_distance
_geom_bond_site_symmetry_2
P1 N1 1.5813(9) .
P1 N1 1.5813(9) 2
P1 O5 1.5844(8) 2
P1 O5 1.5844(8) .
P2 N2 1.5911(6) .
P2 O1 1.5920(8) .
P2 N1 1.5996(9) .
P2 N3 1.6569(9) .
O5 C13 1.4368(14) .
O4 C12 1.4233(14) .
O4 C11 1.4351(14) .
O3 C9 1.4183(14) .
O3 C10 1.4236(15) .
O1 C6 1.4362(14) .
O2 C7 1.4213(15) .
O2 C8 1.4238(15) .
N2 P2 1.5911(6) 2
N3 C1 1.4707(15) .
N3 C5 1.4801(14) .
C5 C4 1.5244(16) .
C5 H5A 0.9700 .
C5 H5B 0.9700 .
C13 C12 1.5061(16) .
C13 H13A 0.9700 .
C13 H13B 0.9700 .
C12 H12A 0.9700 .
C12 H12B 0.9700 .
C11 C10 1.5182(16) .
C11 H11A 0.9700 .
C11 H11B 0.9700 .
C10 H10A 0.9700 .
C10 H10B 0.9700 .
C6 C7 1.5129(16) .
C6 H6A 0.9700 .
C6 H6B 0.9700 .
C7 H7A 0.9700 .
C7 H7B 0.9700 .
C8 C9 1.5107(17) .
C8 H8A 0.9700 .
C8 H8B 0.9700 .
C9 H9A 0.9700 .
C9 H9B 0.9700 .
C4 C3 1.5237(18) .
C4 H4A 0.9700 .
C4 H4B 0.9700 .
C3 C2 1.5295(16) .
C3 H3A 0.9700 .
C3 H3B 0.9700 .
C2 C1 1.5284(16) .
C2 H2A 0.9700 .
C2 H2B 0.9700 .
C1 H1A 0.9700 .
C1 H1B 0.9700 .
